data_1529556
loop_
_publ_author_name
'Amberg, M.'
'Guenter, J.R.'
'Schmalle, H.W.'
'Blasse, G.'

_publ_section_title
;
 Preparation, crystal structure, and luminescence of magnesium molybdate
 and tungstate monohydrates, Mg Mo O4 H2 O and Mg W O4 H2 O
;
_journal_name_full 'Journal of Solid State Chemistry'
_journal_page_first 162
_journal_page_last 169
_journal_volume 77
_journal_year 1988
_chemical_formula_sum 'H2 Mg Mo O5'
_chemical_name_systematic 'Mg Mo O4 (H2 O)'
_space_group_IT_number 2
_symmetry_space_group_name_Hall '-P 1'
_symmetry_space_group_name_H-M 'P -1'
_cell_angle_alpha 100.84
_cell_angle_beta 95.03
_cell_angle_gamma 106.57
_cell_formula_units_Z 2
_cell_length_a 5.662
_cell_length_b 5.861
_cell_length_c 6.869
_cell_volume 212.151
_citation_journal_id_ASTM JSSCBI
_cod_data_source_file Amberg_JSSCBI_1988_1678.cif
_cod_data_source_block H2Mg1Mo1O5
_cod_original_cell_volume 212.1514
_cod_original_formula_sum 'H2 Mg1 Mo1 O5'
_cod_database_code 1529556

loop_
_symmetry_equiv_pos_as_xyz
x,y,z
-x,-y,-z

loop_
_atom_site_label
_atom_site_type_symbol
_atom_site_fract_x
_atom_site_fract_y
_atom_site_fract_z
_atom_site_occupancy
_atom_site_U_iso_or_equiv
Mg1 Mg+2 0.3594 0.2926 -0.1944 1 0.0
O5 O-2 0.0969 0.4764 -0.2215 1 0.0
H1 H+1 0.1237 0.6493 -0.1984 1 0.0
O2 O-2 0.364 -0.1288 0.1674 1 0.0
Mo1 Mo+6 0.25802 0.12151 0.25128 1 0.0
O4 O-2 -0.0715 0.0239 0.2123 1 0.0
O3 O-2 0.3653 0.2341 0.505 1 0.0
H2 H+1 -0.0404 0.4229 -0.1815 1 0.0
O1 O-2 0.3744 0.3625 0.1229 1 0.0
